data_2017039
loop_
_publ_author_name
'Zhang, Zhenfeng'
'Wang, Jiange'
'Zhang, Guisheng'
'Li, Jianpin'

_publ_section_title
;
 Inter-ring and <i>endo</i> anomeric effects, and hydrogen-bonded
 supramolecular motifs in two 2,4,6,8-tetraazabicyclo[3.3.0]octane
 derivatives
;
_journal_coeditor_code FN3008
_journal_issue 4
_journal_name_full 'Acta Crystallographica Section C'
_journal_page_first o146
_journal_page_last o150
_journal_paper_doi 10.1107/S0108270109003242
_journal_volume 65
_journal_year 2009
_chemical_formula_iupac 'C28 H22 Cl4 N4'
_chemical_formula_moiety 'C28 H22 Cl4 N4'
_chemical_formula_sum 'C28 H22 Cl4 N4'
_chemical_formula_weight 556.30
_chemical_name_common
;
2,4,6,8-tetrakis(4-chlorophenyl)-2,4,6,8-tetraazabicyclo[3.3.0]octane
;
_chemical_name_systematic
;
1,3,4,6-tetrakis(4-chlorophenyl)octahydroimidazo[4,5-<i>d</i>]imidazole
;
_space_group_IT_number 15
_symmetry_cell_setting monoclinic
_symmetry_space_group_name_Hall '-C 2yc'
_symmetry_space_group_name_H-M 'C 1 2/c 1'
_atom_sites_solution_hydrogens geom
_atom_sites_solution_primary direct
_atom_sites_solution_secondary difmap
_audit_creation_method SHELXL-97
_cell_angle_alpha 90.00
_cell_angle_beta 95.602(9)
_cell_angle_gamma 90.00
_cell_formula_units_Z 4
_cell_length_a 19.368(15)
_cell_length_b 5.880(4)
_cell_length_c 21.894(16)
_cell_measurement_reflns_used 2452
_cell_measurement_temperature 294(2)
_cell_measurement_theta_max 25.93
_cell_measurement_theta_min 2.96
_cell_volume 2481(3)
_computing_cell_refinement 'SAINT (Bruker, 1997)'
_computing_data_collection 'SMART (Bruker, 1997)'
_computing_data_reduction 'SAINT (Bruker, 1997)'
_computing_molecular_graphics 'SHELXTL (Sheldrick, 2008)'
_computing_publication_material 'SHELXTL (Sheldrick, 2008)'
_computing_structure_refinement 'SHELXL97 (Sheldrick, 2008)'
_computing_structure_solution 'SHELXS97 (Sheldrick, 2008)'
_diffrn_ambient_temperature 294(2)
_diffrn_measured_fraction_theta_full 0.986
_diffrn_measured_fraction_theta_max 0.986
_diffrn_measurement_device_type 'Bruker SMART CCD area-detector'
_diffrn_measurement_method 'phi and omega scans'
_diffrn_radiation_monochromator graphite
_diffrn_radiation_source 'fine-focus sealed tube'
_diffrn_radiation_type MoK\a
_diffrn_radiation_wavelength 0.71073
_diffrn_reflns_av_R_equivalents 0.0218
_diffrn_reflns_av_sigmaI/netI 0.0219
_diffrn_reflns_limit_h_max 23
_diffrn_reflns_limit_h_min -23
_diffrn_reflns_limit_k_max 7
_diffrn_reflns_limit_k_min -7
_diffrn_reflns_limit_l_max 25
_diffrn_reflns_limit_l_min -25
_diffrn_reflns_number 7355
_diffrn_reflns_theta_full 25.49
_diffrn_reflns_theta_max 25.49
_diffrn_reflns_theta_min 2.68
_diffrn_standards_number 0
_exptl_absorpt_coefficient_mu 0.504
_exptl_absorpt_correction_T_max 0.9301
_exptl_absorpt_correction_T_min 0.8127
_exptl_absorpt_correction_type multi-scan
_exptl_absorpt_process_details '(SADABS; Sheldrick, 2003)'
_exptl_crystal_colour colourless
_exptl_crystal_density_diffrn 1.489
_exptl_crystal_density_method 'not measured'
_exptl_crystal_description block
_exptl_crystal_F_000 1144
_exptl_crystal_size_max 0.40
_exptl_crystal_size_mid 0.19
_exptl_crystal_size_min 0.15
_refine_diff_density_max 0.229
_refine_diff_density_min -0.185
_refine_ls_extinction_method none
_refine_ls_goodness_of_fit_ref 0.966
_refine_ls_hydrogen_treatment constr
_refine_ls_matrix_type full
_refine_ls_number_parameters 163
_refine_ls_number_reflns 2276
_refine_ls_number_restraints 0
_refine_ls_restrained_S_all 0.966
_refine_ls_R_factor_all 0.0451
_refine_ls_R_factor_gt 0.0346
_refine_ls_shift/su_max 0.000
_refine_ls_shift/su_mean 0.000
_refine_ls_structure_factor_coef Fsqd
_refine_ls_weighting_details 'calc w=1/[\s^2^(Fo^2^)+(0.1000P)^2^+0.2498P] where P=(Fo^2^+2Fc^2^)/3'
_refine_ls_weighting_scheme calc
_refine_ls_wR_factor_gt 0.1199
_refine_ls_wR_factor_ref 0.1328
_reflns_number_gt 1821
_reflns_number_total 2276
_reflns_threshold_expression >2sigma(I)
_cod_data_source_file fn3008.cif
_cod_data_source_block II
_cod_depositor_comments
;
The following automatic conversions were performed:
'_symmetry_cell_setting' value 'Monoclinic' changed to 'monoclinic'
according to '/home/saulius/struct/CIF-dictionaries/cif_core.dic'
dictionary named 'cif_core.dic' version 2.4.1 from 2010-06-29.

Automatic conversion script
Id: cif_fix_enum 1527 2010-12-29 10:47:43Z saulius 

The following automatic conversions were performed:

'_symmetry_cell_setting' value 'Monoclinic' changed to 'monoclinic'
according to /home/saulius/struct/CIF-dictionaries/cif_core.dic
dictionary named 'cif_core.dic' version 2.4.1 from 2010-06-29.

Automatic conversion script
Id: cif_fix_values 1715 2011-07-08 13:25:40Z adriana 
;
_cod_original_sg_symbol_H-M 'C 2/c'
_cod_database_code 2017039
_cod_database_fobs_code 2017039

loop_
_symmetry_equiv_pos_as_xyz
'x, y, z'
'-x, y, -z+1/2'
'x+1/2, y+1/2, z'
'-x+1/2, y+1/2, -z+1/2'
'-x, -y, -z'
'x, -y, z-1/2'
'-x+1/2, -y+1/2, -z'
'x+1/2, -y+1/2, z-1/2'

loop_
_atom_site_type_symbol
_atom_site_label
_atom_site_fract_x
_atom_site_fract_y
_atom_site_fract_z
_atom_site_U_iso_or_equiv
_atom_site_adp_type
_atom_site_calc_flag
_atom_site_refinement_flags
_atom_site_occupancy
_atom_site_disorder_assembly
_atom_site_disorder_group
Cl Cl1 0.24975(3) -0.55926(10) 0.38580(3) 0.0574(2) Uani d . 1 . .
Cl Cl2 0.39252(4) 0.87042(12) -0.00237(3) 0.0711(3) Uani d . 1 . .
N N1 0.49298(8) 0.1283(3) 0.16869(7) 0.0360(4) Uani d . 1 . .
N N2 0.42081(8) 0.0446(3) 0.24395(7) 0.0369(4) Uani d . 1 . .
C C3 0.37907(9) -0.0938(3) 0.27702(9) 0.0352(5) Uani d . 1 . .
C C4 0.35982(11) -0.0302(3) 0.33457(10) 0.0422(5) Uani d . 1 . .
H H4 0.3743 0.1093 0.3512 0.051 Uiso calc R 1 . .
C C5 0.31972(10) -0.1709(4) 0.36700(10) 0.0455(5) Uani d . 1 . .
H H5 0.3080 -0.1275 0.4055 0.055 Uiso calc R 1 . .
C C6 0.29687(10) -0.3772(4) 0.34200(10) 0.0416(5) Uani d . 1 . .
C C7 0.31195(10) -0.4399(3) 0.28462(10) 0.0413(5) Uani d . 1 . .
H H7 0.2946 -0.5755 0.2674 0.050 Uiso calc R 1 . .
C C8 0.35313(10) -0.3006(3) 0.25225(9) 0.0386(5) Uani d . 1 . .
H H8 0.3638 -0.3448 0.2135 0.046 Uiso calc R 1 . .
C C9 0.46681(10) 0.3080(3) 0.12891(9) 0.0350(4) Uani d . 1 . .
C C10 0.51318(11) 0.4624(3) 0.10768(10) 0.0422(5) Uani d . 1 . .
H H10 0.5602 0.4490 0.1206 0.051 Uiso calc R 1 . .
C C11 0.49111(12) 0.6355(4) 0.06775(10) 0.0467(5) Uani d . 1 . .
H H11 0.5227 0.7385 0.0543 0.056 Uiso calc R 1 . .
C C12 0.42093(12) 0.6531(4) 0.04808(9) 0.0458(5) Uani d . 1 . .
C C13 0.37434(12) 0.5055(4) 0.06823(11) 0.0527(6) Uani d . 1 . .
H H13 0.3275 0.5186 0.0545 0.063 Uiso calc R 1 . .
C C14 0.39661(11) 0.3347(4) 0.10935(11) 0.0476(5) Uani d . 1 . .
H H14 0.3643 0.2369 0.1240 0.057 Uiso calc R 1 . .
C C2 0.44552(11) -0.0421(3) 0.18693(9) 0.0386(5) Uani d . 1 . .
H H2A 0.4689 -0.1869 0.1941 0.046 Uiso calc R 1 . .
H H2B 0.4071 -0.0621 0.1555 0.046 Uiso calc R 1 . .
C C1 0.47152(9) 0.2059(3) 0.27285(8) 0.0335(4) Uani d . 1 . .
H H1 0.4513 0.3574 0.2766 0.040 Uiso calc R 1 . .

loop_
_atom_site_aniso_label
_atom_site_aniso_U_11
_atom_site_aniso_U_22
_atom_site_aniso_U_33
_atom_site_aniso_U_12
_atom_site_aniso_U_13
_atom_site_aniso_U_23
Cl1 0.0474(4) 0.0541(4) 0.0731(5) -0.0030(2) 0.0183(3) 0.0161(3)
Cl2 0.0964(5) 0.0601(4) 0.0546(4) 0.0181(4) -0.0041(4) 0.0158(3)
N1 0.0422(9) 0.0312(8) 0.0350(9) -0.0016(7) 0.0052(7) 0.0012(7)
N2 0.0404(9) 0.0349(9) 0.0365(9) -0.0059(7) 0.0091(7) -0.0054(7)
C1 0.0355(10) 0.0295(9) 0.0353(10) 0.0008(7) 0.0020(8) -0.0023(7)
C2 0.0467(11) 0.0333(10) 0.0363(11) -0.0039(8) 0.0068(9) -0.0034(8)
C3 0.0316(10) 0.0343(10) 0.0398(11) 0.0005(7) 0.0039(8) -0.0007(8)
C4 0.0411(11) 0.0404(11) 0.0466(12) -0.0051(9) 0.0115(9) -0.0088(9)
C5 0.0411(11) 0.0514(12) 0.0454(13) 0.0001(9) 0.0120(9) -0.0042(10)
C6 0.0295(10) 0.0412(11) 0.0543(13) 0.0001(8) 0.0062(9) 0.0081(9)
C7 0.0368(10) 0.0335(10) 0.0534(13) -0.0011(8) 0.0024(9) 0.0000(9)
C8 0.0416(11) 0.0359(10) 0.0382(11) 0.0007(8) 0.0036(8) -0.0033(8)
C9 0.0412(10) 0.0340(10) 0.0304(10) 0.0001(8) 0.0066(8) -0.0027(8)
C10 0.0419(11) 0.0450(12) 0.0400(11) -0.0008(9) 0.0059(9) 0.0033(9)
C11 0.0578(13) 0.0444(12) 0.0391(12) -0.0028(10) 0.0107(10) 0.0047(9)
C12 0.0636(14) 0.0406(11) 0.0327(11) 0.0079(10) 0.0010(10) -0.0014(8)
C13 0.0475(13) 0.0536(13) 0.0548(15) 0.0040(10) -0.0065(11) -0.0007(11)
C14 0.0412(11) 0.0459(12) 0.0554(14) -0.0037(9) 0.0039(10) 0.0027(10)

loop_
_atom_type_symbol
_atom_type_description
_atom_type_scat_dispersion_real
_atom_type_scat_dispersion_imag
_atom_type_scat_source
C C 0.0033 0.0016 'International Tables Vol C Tables 4.2.6.8 and 6.1.1.4'
H H 0.0000 0.0000 'International Tables Vol C Tables 4.2.6.8 and 6.1.1.4'
N N 0.0061 0.0033 'International Tables Vol C Tables 4.2.6.8 and 6.1.1.4'
Cl Cl 0.1484 0.1585 'International Tables Vol C Tables 4.2.6.8 and 6.1.1.4'

loop_
_geom_angle_atom_site_label_1
_geom_angle_atom_site_label_2
_geom_angle_atom_site_label_3
_geom_angle_site_symmetry_1
_geom_angle_site_symmetry_3
_geom_angle
_geom_angle_publ_flag
C9 N1 C2 . . 118.96(17) yes
C9 N1 C1 . 2_655 114.19(15) yes
C2 N1 C1 . 2_655 103.42(15) yes
C3 N2 C1 . . 123.42(16) no
C3 N2 C2 . . 119.36(16) yes
C1 N2 C2 . . 109.34(15) yes
N2 C3 C4 . . 121.95(18) no
N2 C3 C8 . . 120.48(18) no
C4 C3 C8 . . 117.54(19) no
C5 C4 C3 . . 121.10(19) no
C5 C4 H4 . . 119.4 no
C3 C4 H4 . . 119.4 no
C4 C5 C6 . . 119.8(2) no
C4 C5 H5 . . 120.1 no
C6 C5 H5 . . 120.1 no
C7 C6 C5 . . 120.7(2) no
C7 C6 Cl1 . . 120.47(17) no
C5 C6 Cl1 . . 118.82(18) no
C6 C7 C8 . . 119.69(19) no
C6 C7 H7 . . 120.2 no
C8 C7 H7 . . 120.2 no
C7 C8 C3 . . 121.1(2) no
C7 C8 H8 . . 119.4 no
C3 C8 H8 . . 119.4 no
C10 C9 C14 . . 117.83(19) no
C10 C9 N1 . . 118.98(18) no
C14 C9 N1 . . 123.18(18) no
C11 C10 C9 . . 121.53(19) no
C11 C10 H10 . . 119.2 no
C9 C10 H10 . . 119.2 no
C10 C11 C12 . . 119.0(2) no
C10 C11 H11 . . 120.5 no
C12 C11 H11 . . 120.5 no
C13 C12 C11 . . 120.9(2) no
C13 C12 Cl2 . . 119.77(18) no
C11 C12 Cl2 . . 119.35(18) no
C12 C13 C14 . . 119.9(2) no
C12 C13 H13 . . 120.0 no
C14 C13 H13 . . 120.0 no
C13 C14 C9 . . 120.8(2) no
C13 C14 H14 . . 119.6 no
C9 C14 H14 . . 119.6 no
N1 C2 N2 . . 105.26(15) no
N1 C2 H2A . . 110.7 no
N2 C2 H2A . . 110.7 no
N1 C2 H2B . . 110.7 no
N2 C2 H2B . . 110.7 no
H2A C2 H2B . . 108.8 no
N2 C1 N1 . 2_655 114.42(15) no
N2 C1 C1 . 2_655 102.08(15) no
N1 C1 C1 2_655 2_655 105.03(18) no
N2 C1 H1 . . 111.6 no
N1 C1 H1 2_655 . 111.6 no
C1 C1 H1 2_655 . 111.6 no

loop_
_geom_bond_atom_site_label_1
_geom_bond_atom_site_label_2
_geom_bond_site_symmetry_2
_geom_bond_distance
_geom_bond_publ_flag
Cl1 C6 . 1.752(2) no
Cl2 C12 . 1.743(2) no
N1 C9 . 1.431(3) yes
N1 C2 . 1.442(3) yes
N1 C1 2_655 1.465(3) no
N2 C3 . 1.398(3) yes
N2 C1 . 1.464(2) no
N2 C2 . 1.471(3) yes
C3 C4 . 1.399(3) no
C3 C8 . 1.404(3) no
C4 C5 . 1.378(3) no
C4 H4 . 0.9300 no
C5 C6 . 1.385(3) no
C5 H5 . 0.9300 no
C6 C7 . 1.368(3) no
C7 C8 . 1.386(3) no
C7 H7 . 0.9300 no
C8 H8 . 0.9300 no
C9 C10 . 1.389(3) no
C9 C14 . 1.394(3) no
C10 C11 . 1.382(3) no
C10 H10 . 0.9300 no
C11 C12 . 1.389(3) no
C11 H11 . 0.9300 no
C12 C13 . 1.356(3) no
C13 C14 . 1.389(3) no
C13 H13 . 0.9300 no
C14 H14 . 0.9300 no
C2 H2A . 0.9700 no
C2 H2B . 0.9700 no
C1 N1 2_655 1.465(3) no
C1 C1 2_655 1.560(4) no
C1 H1 . 0.9800 no

loop_
_geom_hbond_atom_site_label_D
_geom_hbond_atom_site_label_H
_geom_hbond_atom_site_label_A
_geom_hbond_site_symmetry_A
_geom_hbond_distance_DH
_geom_hbond_distance_HA
_geom_hbond_distance_DA
_geom_hbond_angle_DHA
C14 H14 Cl1 4_555 0.93 2.80 3.670(4) 155.4
C5 H5 Cl2 6_566 0.93 2.90 3.536(3) 127.1

loop_
_geom_torsion_atom_site_label_1
_geom_torsion_atom_site_label_2
_geom_torsion_atom_site_label_3
_geom_torsion_atom_site_label_4
_geom_torsion_site_symmetry_1
_geom_torsion_site_symmetry_2
_geom_torsion_site_symmetry_3
_geom_torsion_site_symmetry_4
_geom_torsion
_geom_torsion_publ_flag
C1 N2 C3 C4 . . . . 27.7(3) no
C2 N2 C3 C4 . . . . 173.39(18) no
C1 N2 C3 C8 . . . . -154.30(18) no
C2 N2 C3 C8 . . . . -8.6(3) no
N2 C3 C4 C5 . . . . -178.76(18) no
C8 C3 C4 C5 . . . . 3.1(3) no
C3 C4 C5 C6 . . . . -1.2(3) no
C4 C5 C6 C7 . . . . -2.0(3) no
C4 C5 C6 Cl1 . . . . 176.75(17) no
C5 C6 C7 C8 . . . . 2.9(3) no
Cl1 C6 C7 C8 . . . . -175.75(14) no
C6 C7 C8 C3 . . . . -0.8(3) no
N2 C3 C8 C7 . . . . 179.72(18) no
C4 C3 C8 C7 . . . . -2.1(3) no
C2 N1 C9 C10 . . . . -175.27(18) no
C1 N1 C9 C10 2_655 . . . 62.1(2) no
C2 N1 C9 C14 . . . . 3.7(3) no
C1 N1 C9 C14 2_655 . . . -118.9(2) no
C14 C9 C10 C11 . . . . -0.9(3) no
N1 C9 C10 C11 . . . . 178.10(18) no
C9 C10 C11 C12 . . . . -0.7(3) no
C10 C11 C12 C13 . . . . 1.0(3) no
C10 C11 C12 Cl2 . . . . -179.90(16) no
C11 C12 C13 C14 . . . . 0.4(4) no
Cl2 C12 C13 C14 . . . . -178.78(18) no
C12 C13 C14 C9 . . . . -2.0(4) no
C10 C9 C14 C13 . . . . 2.3(3) no
N1 C9 C14 C13 . . . . -176.71(19) no
C9 N1 C2 N2 . . . . -90.5(2) no
C1 N1 C2 N2 2_655 . . . 37.30(19) no
C3 N2 C2 N1 . . . . -173.37(15) no
C1 N2 C2 N1 . . . . -23.2(2) no
C3 N2 C1 N1 . . . 2_655 35.9(2) no
C2 N2 C1 N1 . . . 2_655 -112.77(18) no
C3 N2 C1 C1 . . . 2_655 148.76(17) no
C2 N2 C1 C1 . . . 2_655 0.09(18) no
